data_7701000
loop_
_publ_author_name
'Wang, Yuchao'
'Li, Fengyan'
'Jiang, Ning'
'Liu, Xizheng'
'Xu, Lin'

_publ_section_title
;
 A &quot;directed precursor self-assembly&quot; strategy for the facile
 synthesis of heteropoly blues: crystal structures, formation mechanism
 and electron distribution.
;
_journal_issue 38
_journal_name_full 'Dalton transactions (Cambridge, England : 2003)'
_journal_page_first 14347
_journal_page_last 14353
_journal_paper_doi 10.1039/c9dt02789k
_journal_volume 48
_journal_year 2019
_chemical_formula_sum 'C56 H254 Mo18 N14 Na2 O222 P6 W36'
_chemical_formula_weight 13254.05
_space_group_IT_number 15
_space_group_name_Hall '-C 2yc'
_space_group_name_H-M_alt 'C 1 2/c 1'
_symmetry_cell_setting monoclinic
_symmetry_space_group_name_Hall '-C 2yc'
_symmetry_space_group_name_H-M 'C 1 2/c 1'
_atom_sites_solution_hydrogens geom
_atom_sites_solution_primary direct
_atom_sites_solution_secondary difmap
_audit_creation_method SHELXL-97
_audit_update_record
;
2012-05-16 deposited with the CCDC.    2019-09-02 downloaded from the CCDC.
;
_cell_angle_alpha 90.00
_cell_angle_beta 110.62
_cell_angle_gamma 90.00
_cell_formula_units_Z 4
_cell_length_a 66.961
_cell_length_b 18.432
_cell_length_c 23.971
_cell_measurement_temperature 293(2)
_cell_measurement_theta_max 25.030
_cell_measurement_theta_min 0.013
_cell_volume 27690.258
_computing_cell_refinement 'SMART (Bruker, 1997)'
_computing_data_collection 'SMART (Bruker, 1997)'
_computing_data_reduction SAINT
_computing_molecular_graphics 'SHELXTL-PLUS (Sheldrick, 1990)'
_computing_publication_material SHELXL-97
_computing_structure_refinement 'SHELXL-97 (Sheldrick, 1997)'
_computing_structure_solution 'SHELXS-97 (Sheldrick, 1990)'
_diffrn_ambient_temperature 293(2)
_diffrn_measured_fraction_theta_full 0.989
_diffrn_measured_fraction_theta_max 0.989
_diffrn_radiation_monochromator graphite
_diffrn_radiation_source 'fine-focus sealed tube'
_diffrn_radiation_type MoK\a
_diffrn_radiation_wavelength 0.71073
_diffrn_reflns_av_R_equivalents 0.0499
_diffrn_reflns_av_sigmaI/netI 0.0818
_diffrn_reflns_limit_h_max 79
_diffrn_reflns_limit_h_min -74
_diffrn_reflns_limit_k_max 21
_diffrn_reflns_limit_k_min -21
_diffrn_reflns_limit_l_max 28
_diffrn_reflns_limit_l_min -22
_diffrn_reflns_number 51096
_diffrn_reflns_theta_full 25.03
_diffrn_reflns_theta_max 25.03
_diffrn_reflns_theta_min 2.95
_exptl_absorpt_coefficient_mu 15.812
_exptl_absorpt_correction_T_max 0.206
_exptl_absorpt_correction_T_min 0.050
_exptl_absorpt_correction_type multi-scan
_exptl_absorpt_process_details 'SADABS(Sheldrick, 1996)'
_exptl_crystal_colour 'dark blue'
_exptl_crystal_density_diffrn 3.179
_exptl_crystal_density_method 'not measured'
_exptl_crystal_description block
_exptl_crystal_F_000 23984
_exptl_crystal_size_max 0.26
_exptl_crystal_size_mid 0.17
_exptl_crystal_size_min 0.10
_refine_diff_density_max 3.047
_refine_diff_density_min -3.804
_refine_diff_density_rms 0.373
_refine_ls_extinction_method none
_refine_ls_goodness_of_fit_ref 1.049
_refine_ls_hydrogen_treatment constr
_refine_ls_matrix_type full
_refine_ls_number_parameters 1550
_refine_ls_number_reflns 24197
_refine_ls_number_restraints 18
_refine_ls_restrained_S_all 1.048
_refine_ls_R_factor_all 0.0920
_refine_ls_R_factor_gt 0.0642
_refine_ls_shift/su_max 0.100
_refine_ls_shift/su_mean 0.004
_refine_ls_structure_factor_coef Fsqd
_refine_ls_weighting_details 'calc w=1/[\s^2^(Fo^2^)+(0.0599P)^2^+2517.7314P] where P=(Fo^2^+2Fc^2^)/3'
_refine_ls_weighting_scheme calc
_refine_ls_wR_factor_gt 0.1570
_refine_ls_wR_factor_ref 0.1727
_reflns_number_gt 17902
_reflns_number_total 24197
_reflns_threshold_expression >2sigma(I)
_cod_data_source_file c9dt02789k2.cif
_cod_data_source_block 4#
_cod_depositor_comments 'Adding full bibliography for 7700997--7701000.cif.'
_cod_original_cell_volume 27689.7
_cod_original_sg_symbol_Hall 'c 2yc'
_cod_original_sg_symbol_H-M 'c 2/c'
_cod_database_code 7701000

loop_
_symmetry_equiv_pos_as_xyz
'x, y, z'
'-x, y, -z+1/2'
'x+1/2, y+1/2, z'
'-x+1/2, y+1/2, -z+1/2'
'-x, -y, -z'
'x, -y, z-1/2'
'-x+1/2, -y+1/2, -z'
'x+1/2, -y+1/2, z-1/2'

loop_
_atom_site_label
_atom_site_type_symbol
_atom_site_fract_x
_atom_site_fract_y
_atom_site_fract_z
_atom_site_U_iso_or_equiv
_atom_site_adp_type
_atom_site_occupancy
_atom_site_symmetry_multiplicity
_atom_site_calc_flag
_atom_site_refinement_flags
W1 W 0.015597(10) 0.10008(3) 0.16231(3) 0.01585(15) Uani 0.67 1 d P
Mo1 Mo 0.015597(10) 0.10008(3) 0.16231(3) 0.01585(15) Uani 0.33 1 d P
W2 W 0.038220(10) 0.09833(3) 0.32914(3) 0.01571(15) Uani 0.67 1 d P
Mo2 Mo 0.038220(10) 0.09833(3) 0.32914(3) 0.01571(15) Uani 0.33 1 d P
W3 W -0.030936(10) 0.15520(4) 0.03005(3) 0.01848(16) Uani 0.67 1 d P
Mo3 Mo -0.030936(10) 0.15520(4) 0.03005(3) 0.01848(16) Uani 0.33 1 d P
W4 W 0.114018(11) 0.31911(4) -0.05904(3) 0.02205(17) Uani 0.67 1 d P
Mo4 Mo 0.114018(11) 0.31911(4) -0.05904(3) 0.02205(17) Uani 0.33 1 d P
W5 W 0.139997(11) 0.44672(4) 0.06820(3) 0.02297(17) Uani 0.67 1 d P
Mo5 Mo 0.139997(11) 0.44672(4) 0.06820(3) 0.02297(17) Uani 0.33 1 d P
W6 W 0.164318(11) 0.30641(4) -0.08807(3) 0.02266(17) Uani 0.67 1 d P
Mo6 Mo 0.164318(11) 0.30641(4) -0.08807(3) 0.02266(17) Uani 0.33 1 d P
W7 W 0.190394(11) 0.43448(4) 0.03856(3) 0.02410(17) Uani 0.67 1 d P
Mo7 Mo 0.190394(11) 0.43448(4) 0.03856(3) 0.02410(17) Uani 0.33 1 d P
W8 W 0.143953(11) 0.06336(4) 0.11032(3) 0.02567(18) Uani 0.67 1 d P
Mo8 Mo 0.143953(11) 0.06336(4) 0.11032(3) 0.02567(18) Uani 0.33 1 d P
W9 W 0.130139(11) 0.33151(4) 0.16332(3) 0.02737(18) Uani 0.67 1 d P
Mo9 Mo 0.130139(11) 0.33151(4) 0.16332(3) 0.02737(18) Uani 0.33 1 d P
W10 W 0.169907(12) 0.19170(4) 0.23714(3) 0.02878(19) Uani 0.67 1 d P
Mo10 Mo 0.169907(12) 0.19170(4) 0.23714(3) 0.02878(19) Uani 0.33 1 d P
W11 W 0.104546(11) 0.20395(4) 0.03686(3) 0.02608(18) Uani 0.67 1 d P
Mo11 Mo 0.104546(11) 0.20395(4) 0.03686(3) 0.02608(18) Uani 0.33 1 d P
W12 W 0.122767(12) 0.16488(4) -0.14748(3) 0.02607(18) Uani 0.67 1 d P
Mo12 Mo 0.122767(12) 0.16488(4) -0.14748(3) 0.02607(18) Uani 0.33 1 d P
W13 W 0.063006(12) 0.25518(4) 0.32537(3) 0.02931(19) Uani 0.67 1 d P
Mo13 Mo 0.063006(12) 0.25518(4) 0.32537(3) 0.02931(19) Uani 0.33 1 d P
W14 W 0.055954(12) 0.31434(4) 0.46490(3) 0.0319(2) Uani 0.67 1 d P
Mo14 Mo 0.055954(12) 0.31434(4) 0.46490(3) 0.0319(2) Uani 0.33 1 d P
W15 W 0.039637(12) 0.25732(4) 0.15852(3) 0.03127(19) Uani 0.67 1 d P
Mo15 Mo 0.039637(12) 0.25732(4) 0.15852(3) 0.03127(19) Uani 0.33 1 d P
W16 W -0.036407(12) 0.42900(4) 0.17079(4) 0.0319(2) Uani 0.67 1 d P
Mo16 Mo -0.036407(12) 0.42900(4) 0.17079(4) 0.0319(2) Uani 0.33 1 d P
W17 W 0.112597(12) 0.04826(4) -0.05159(3) 0.02818(19) Uani 0.67 1 d P
Mo17 Mo 0.112597(12) 0.04826(4) -0.05159(3) 0.02818(19) Uani 0.33 1 d P
W18 W -0.006259(13) 0.31476(4) 0.02698(3) 0.0331(2) Uani 0.67 1 d P
Mo18 Mo -0.006259(13) 0.31476(4) 0.02698(3) 0.0331(2) Uani 0.33 1 d P
W19 W 0.012495(13) 0.42995(4) 0.16216(3) 0.03167(19) Uani 0.67 1 d P
Mo19 Mo 0.012495(13) 0.42995(4) 0.16216(3) 0.03167(19) Uani 0.33 1 d P
W20 W 0.190716(12) 0.50219(4) 0.18491(3) 0.02867(19) Uani 0.67 1 d P
Mo20 Mo 0.190716(12) 0.50219(4) 0.18491(3) 0.02867(19) Uani 0.33 1 d P
W21 W 0.180905(12) 0.38535(5) 0.28085(3) 0.0330(2) Uani 0.67 1 d P
Mo21 Mo 0.180905(12) 0.38535(5) 0.28085(3) 0.0330(2) Uani 0.33 1 d P
W22 W 0.200249(14) 0.17971(5) -0.01938(4) 0.0432(2) Uani 0.67 1 d P
Mo22 Mo 0.200249(14) 0.17971(5) -0.01938(4) 0.0432(2) Uani 0.33 1 d P
W23 W 0.189804(14) 0.05179(5) 0.08496(4) 0.0424(2) Uani 0.67 1 d P
Mo23 Mo 0.189804(14) 0.05179(5) 0.08496(4) 0.0424(2) Uani 0.33 1 d P
W24 W 0.215531(14) 0.17979(5) 0.21071(4) 0.0449(2) Uani 0.67 1 d P
Mo24 Mo 0.215531(14) 0.17979(5) 0.21071(4) 0.0449(2) Uani 0.33 1 d P
W25 W 0.226197(14) 0.30750(6) 0.10674(4) 0.0460(2) Uani 0.67 1 d P
Mo25 Mo 0.226197(14) 0.30750(6) 0.10674(4) 0.0460(2) Uani 0.33 1 d P
W26 W 0.159254(15) 0.03666(5) -0.07766(4) 0.0452(2) Uani 0.67 1 d P
Mo26 Mo 0.159254(15) 0.03666(5) -0.07766(4) 0.0452(2) Uani 0.33 1 d P
W27 W 0.227212(15) 0.37481(6) 0.25436(4) 0.0496(3) Uani 0.67 1 d P
Mo27 Mo 0.227212(15) 0.37481(6) 0.25436(4) 0.0496(3) Uani 0.33 1 d P
P1 P 0.15166(6) 0.1834(2) 0.00633(15) 0.0206(9) Uani 1 1 d .
P2 P 0.17953(6) 0.3200(2) 0.14152(16) 0.0236(9) Uani 1 1 d .
P3 P -0.01243(5) 0.26162(19) 0.16098(15) 0.0171(8) Uani 1 1 d .
O1 O -0.03570(17) 0.3400(6) -0.0032(5) 0.038(3) Uani 1 1 d .
O2 O 0.00132(18) 0.3454(7) -0.0285(5) 0.046(3) Uani 1 1 d .
O3 O -0.01600(18) 0.2181(6) -0.0061(4) 0.035(3) Uani 1 1 d .
O4 O -0.02832(15) 0.2219(5) 0.1835(4) 0.026(2) Uani 1 1 d .
O5 O 0.21412(18) 0.2525(7) 0.0360(5) 0.042(3) Uani 1 1 d .
O6 O 0.14589(16) 0.2296(6) -0.1335(4) 0.031(3) Uani 1 1 d .
O7 O 0.20139(17) 0.1071(7) 0.1541(5) 0.045(3) Uani 1 1 d .
O8 O -0.00408(15) 0.1214(5) 0.0836(4) 0.028(2) Uani 1 1 d .
O9 O 0.01883(15) 0.2704(6) 0.0775(4) 0.031(3) Uani 1 1 d .
O10 O 0.12902(16) 0.0291(6) 0.0286(5) 0.037(3) Uani 1 1 d .
O11 O 0.08946(16) 0.2669(6) 0.3369(5) 0.038(3) Uani 1 1 d .
O12 O 0.16014(17) 0.1178(6) 0.1784(5) 0.034(3) Uani 1 1 d .
O13 O 0.18077(17) 0.3688(6) -0.0263(4) 0.036(3) Uani 1 1 d .
O14 O 0.11487(16) 0.2800(6) 0.0938(5) 0.038(3) Uani 1 1 d .
O15 O 0.02577(18) 0.5008(5) 0.1449(5) 0.042(3) Uani 1 1 d .
O16 O 0.03226(15) 0.3523(6) 0.1727(5) 0.031(3) Uani 1 1 d .
O17 O 0.05311(15) 0.2421(5) 0.2435(4) 0.028(3) Uani 1 1 d .
O18 O 0.15268(17) 0.3823(6) 0.2273(5) 0.041(3) Uani 1 1 d .
O19 O 0.14096(17) 0.0861(7) -0.1493(4) 0.041(3) Uani 1 1 d .
O20 O 0.06379(16) 0.1545(6) 0.3403(4) 0.030(3) Uani 1 1 d .
O21 O 0.20110(16) 0.1181(6) 0.0447(5) 0.036(3) Uani 1 1 d .
O22 O -0.00084(16) 0.3927(6) 0.0798(5) 0.035(3) Uani 1 1 d .
O23 O 0.18835(16) 0.2502(6) -0.0820(4) 0.034(3) Uani 1 1 d .
O24 O -0.01339(16) 0.4765(6) 0.1553(4) 0.031(3) Uani 1 1 d .
O25 O 0.09491(16) 0.2746(6) -0.0265(4) 0.035(3) Uani 1 1 d .
O26 O 0.16285(19) 0.3611(7) -0.1481(5) 0.049(3) Uani 1 1 d .
O27 O 0.16186(16) 0.4897(6) 0.1374(5) 0.036(3) Uani 1 1 d .
O28 O 0.16905(15) 0.2232(6) -0.0099(4) 0.028(3) Uani 1 1 d .
O29 O 0.12757(18) 0.5249(6) 0.0396(5) 0.041(3) Uani 1 1 d .
O30 O 0.19741(17) 0.4823(6) 0.1163(5) 0.037(3) Uani 1 1 d .
O31 O -0.04225(16) 0.1200(5) 0.0878(4) 0.031(3) Uani 1 1 d .
O32 O 0.11055(17) 0.3366(7) 0.1933(5) 0.042(3) Uani 1 1 d .
O33 O 0.17927(16) 0.1073(6) -0.0698(4) 0.036(3) Uani 1 1 d .
O34 O 0.21941(17) 0.4741(6) 0.2346(5) 0.041(3) Uani 1 1 d .
O35 O 0.00890(15) 0.2213(5) 0.1778(4) 0.028(3) Uani 1 1 d .
O36 O 0.22150(17) 0.1517(7) -0.0376(5) 0.046(3) Uani 1 1 d .
O37 O 0.06588(15) 0.2673(6) 0.4096(4) 0.031(3) Uani 1 1 d .
O38 O 0.03068(14) 0.1033(5) 0.2458(4) 0.025(2) Uani 1 1 d .
O39 O 0.03722(15) 0.1544(6) 0.1468(5) 0.033(3) Uani 1 1 d .
O40 O 0.06199(17) 0.2696(7) 0.1435(5) 0.043(3) Uani 1 1 d .
O41 O -0.00926(16) 0.0813(6) 0.1814(4) 0.032(3) Uani 1 1 d .
O43 O -0.00998(14) 0.3407(5) 0.1808(4) 0.027(3) Uani 1 1 d .
O44 O 0.09248(18) -0.0158(7) -0.0657(6) 0.049(3) Uani 1 1 d .
O45 O 0.04820(15) 0.0126(6) 0.3390(5) 0.034(3) Uani 1 1 d .
O46 O 0.12310(16) 0.1376(6) 0.0910(4) 0.030(3) Uani 1 1 d .
O47 O 0.08139(16) 0.1888(6) 0.0487(5) 0.036(3) Uani 1 1 d .
O48 O 0.16345(18) 0.1546(7) 0.2927(5) 0.048(3) Uani 1 1 d .
O49 O 0.16876(16) 0.0108(6) 0.1133(5) 0.036(3) Uani 1 1 d .
O50 O 0.02294(17) 0.0152(6) 0.1481(5) 0.038(3) Uani 1 1 d .
O51 O 0.1685(2) -0.0318(7) -0.1092(5) 0.047(3) Uani 1 1 d .
O52 O 0.10487(16) 0.0969(6) -0.1277(4) 0.033(3) Uani 1 1 d .
O53 O 0.22320(16) 0.2241(6) 0.1517(5) 0.039(3) Uani 1 1 d .
O54 O 0.2387(2) 0.1325(7) 0.2502(6) 0.056(4) Uani 1 1 d .
O55 O -0.05401(18) 0.4973(6) 0.1583(5) 0.046(3) Uani 1 1 d .
O56 O -0.03838(19) 0.0867(6) -0.0249(5) 0.044(3) Uani 1 1 d .
O57 O 0.18314(15) 0.2437(6) 0.1683(4) 0.032(3) Uani 1 1 d .
O58 O 0.14083(15) 0.1293(5) -0.0474(4) 0.028(3) Uani 1 1 d .
O59 O -0.05534(17) 0.2182(6) 0.0006(4) 0.034(3) Uani 1 1 d .
O60 O 0.19059(15) 0.3299(6) 0.0960(4) 0.033(3) Uani 1 1 d .
O61 O 0.20762(18) -0.0162(7) 0.1017(5) 0.047(3) Uani 1 1 d .
O62 O 0.07905(18) 0.3469(7) 0.5159(5) 0.044(3) Uani 1 1 d .
O63 O -0.02251(15) 0.4409(5) 0.2538(4) 0.025(2) Uani 1 1 d .
O64 O 0.19302(19) 0.5117(7) 0.0012(5) 0.047(3) Uani 1 1 d .
O65 O 0.05195(15) 0.3522(6) 0.3135(4) 0.029(3) Uani 1 1 d .
O66 O 0.18326(18) 0.4832(7) 0.2529(5) 0.046(3) Uani 1 1 d .
O67A O 0.1141(9) -0.192(4) -0.038(3) 0.235(8) Uani 0.50 1 d PU
O67B O 0.1369(9) -0.163(4) -0.108(3) 0.245(12) Uani 0.50 1 d PU
O68 O 0.13274(16) -0.0048(6) -0.0749(5) 0.038(3) Uani 1 1 d .
O69A O 0.0915(9) -0.073(4) 0.051(3) 0.229(9) Uani 0.50 1 d PU
O69B O 0.1200(9) -0.175(4) 0.145(3) 0.241(12) Uani 0.50 1 d PU
O71 O 0.21158(16) 0.3819(7) 0.3086(5) 0.044(3) Uani 1 1 d .
O73 O 0.15571(16) 0.3390(6) 0.1171(4) 0.035(3) Uani 1 1 d .
O74 O -0.02246(16) 0.2609(6) 0.0910(4) 0.032(3) Uani 1 1 d .
O75 O 0.16177(16) 0.1363(6) 0.0634(4) 0.033(3) Uani 1 1 d .
O76 O 0.16137(17) 0.4427(6) 0.0346(5) 0.035(3) Uani 1 1 d .
O77 O 0.13433(15) 0.2338(5) 0.0108(4) 0.025(2) Uani 1 1 d .
O78 O 0.10122(16) 0.1295(6) -0.0228(5) 0.036(3) Uani 1 1 d .
O79 O 0.17233(17) 0.0172(6) 0.0040(5) 0.041(3) Uani 1 1 d .
O80 O 0.04693(16) 0.3917(6) 0.4119(4) 0.034(3) Uani 1 1 d .
O81 O 0.13294(18) -0.0004(6) 0.1437(5) 0.041(3) Uani 1 1 d .
O82 O 0.10895(19) 0.1757(6) -0.2218(5) 0.043(3) Uani 1 1 d .
O83 O 0.23138(16) 0.3628(6) 0.1826(5) 0.039(3) Uani 1 1 d .
O84 O 0.22334(18) 0.2721(7) 0.2561(5) 0.045(3) Uani 1 1 d .
O85 O 0.25218(18) 0.3031(7) 0.1116(6) 0.051(4) Uani 1 1 d .
O86 O 0.21824(15) 0.3976(6) 0.0638(5) 0.037(3) Uani 1 1 d .
O87 O 0.17732(18) 0.4033(7) 0.3463(5) 0.045(3) Uani 1 1 d .
O88 O 0.18064(17) 0.2815(6) 0.2782(5) 0.039(3) Uani 1 1 d .
O89 O 0.19817(17) 0.1600(6) 0.2581(4) 0.038(3) Uani 1 1 d .
O90 O 0.14498(16) 0.2446(6) 0.1979(4) 0.033(3) Uani 1 1 d .
O91 O 0.12445(16) 0.4202(6) 0.1190(5) 0.033(3) Uani 1 1 d .
O92 O 0.19061(16) 0.3733(6) 0.1958(5) 0.036(3) Uani 1 1 d .
O93 O 0.1930(2) 0.5944(7) 0.1898(6) 0.060(4) Uani 1 1 d .
O94 O 0.25292(18) 0.3860(8) 0.3034(5) 0.056(4) Uani 1 1 d .
O95 O 0.09680(19) 0.3769(6) -0.1093(5) 0.046(3) Uani 1 1 d .
O96 O 0.11059(17) 0.2375(6) -0.1126(4) 0.036(3) Uani 1 1 d .
O97 O 0.13988(18) 0.3367(6) -0.0712(5) 0.039(3) Uani 1 1 d .
O98 O 0.12324(16) 0.3835(6) 0.0076(4) 0.035(3) Uani 1 1 d .
OW1 O 0.2219(8) 0.722(3) 0.201(2) 0.036(13) Uiso 0.20 1 d P
OW2 O 0.2615(8) 0.057(3) 0.356(2) 0.076(15) Uiso 0.30 1 d P
OW3 O 0.2247(8) -0.130(3) 0.086(2) 0.038(14) Uiso 0.20 1 d P
OW4 O 0.0562(9) 0.302(3) -0.128(3) 0.049(16) Uiso 0.20 1 d P
OW5 O 0.0649(4) 0.3832(13) -0.1925(10) 0.046(6) Uiso 0.50 1 d P
OW6 O 0.0692(5) 0.2805(17) -0.2464(13) 0.069(8) Uiso 0.50 1 d P
OW7 O 0.0678(4) 0.1787(15) -0.2970(12) 0.058(7) Uiso 0.50 1 d P
OW8 O -0.0278(8) 0.229(3) -0.135(2) 0.033(13) Uiso 0.20 1 d P
OW9 O -0.0797(5) 0.2063(19) -0.1252(15) 0.085(10) Uiso 0.50 1 d P
OW10 O -0.0513(4) 0.3705(14) -0.1286(11) 0.048(6) Uiso 0.50 1 d P
OW11 O 0.0587(7) -0.069(3) 0.151(2) 0.027(11) Uiso 0.20 1 d P
OW12 O 0.0000 -0.075(5) 0.2500 0.05(2) Uiso 0.20 2 d SP
OW13 O 0.0618(4) -0.1097(15) 0.2951(12) 0.057(7) Uiso 0.50 1 d P
OW14 O -0.0154(11) 0.638(4) 0.134(3) 0.07(2) Uiso 0.20 1 d P
OW15 O -0.0747(5) 0.5557(18) 0.2558(14) 0.081(10) Uiso 0.50 1 d P
OW16 O 0.1559(13) 0.204(5) 0.396(4) 0.017(19) Uiso 0.10 1 d P
OW17 O 0.0767(3) 0.4153(12) 0.2230(9) 0.034(5) Uiso 0.50 1 d P
OW18 O 0.1513(11) -0.125(4) 0.026(3) 0.07(2) Uiso 0.20 1 d P
OW21 O 0.0589(7) 0.226(3) -0.134(2) 0.059(12) Uiso 0.30 1 d P
OW19 O 0.2202(11) 0.223(4) 0.380(3) 0.060(18) Uiso 0.20 1 d P
OW20 O 0.2540(5) 0.0220(19) 0.3428(14) 0.077(9) Uiso 0.50 1 d P
N1 N 0.0317(2) 0.1056(9) -0.0376(7) 0.055(5) Uani 1 1 d .
N2 N 0.1002(3) 0.0873(12) 0.2339(8) 0.071(6) Uani 1 1 d .
N3 N 0.1272(3) 0.4247(10) 0.3846(9) 0.077(6) Uani 1 1 d .
N4 N 0.2267(2) 0.6046(8) 0.3861(7) 0.054(4) Uani 1 1 d .
N5 N 0.1959(3) -0.0788(17) 0.2805(13) 0.122(10) Uani 1 1 d .
N6 N -0.1263(4) 0.3762(15) -0.2004(10) 0.113(10) Uani 1 1 d .
N7 N 0.0575(3) 0.4338(10) 0.0159(10) 0.081(6) Uani 1 1 d .
C1 C 0.1179(4) 0.0412(17) 0.2512(13) 0.108(11) Uani 1 1 d .
H1A H 0.1250 0.0440 0.2936 0.162 Uiso 1 1 calc R
H1B H 0.1276 0.0558 0.2317 0.162 Uiso 1 1 calc R
H1C H 0.1133 -0.0077 0.2401 0.162 Uiso 1 1 calc R
C2 C 0.0817(4) 0.075(3) 0.2554(15) 0.167(19) Uani 1 1 d .
H2A H 0.0711 0.1122 0.2390 0.250 Uiso 1 1 calc R
H2B H 0.0868 0.0779 0.2981 0.250 Uiso 1 1 calc R
H2C H 0.0756 0.0285 0.2427 0.250 Uiso 1 1 calc R
C3 C 0.0896(5) 0.081(2) 0.1699(13) 0.174(17) Uani 1 1 d .
H3A H 0.0774 0.1125 0.1571 0.261 Uiso 1 1 calc R
H3B H 0.0851 0.0318 0.1599 0.261 Uiso 1 1 calc R
H3C H 0.0993 0.0948 0.1504 0.261 Uiso 1 1 calc R
C4 C 0.1045(4) 0.168(2) 0.235(2) 0.20(3) Uani 1 1 d .
H4A H 0.0913 0.1940 0.2226 0.306 Uiso 1 1 calc R
H4B H 0.1121 0.1788 0.2090 0.306 Uiso 1 1 calc R
H4C H 0.1130 0.1823 0.2751 0.306 Uiso 1 1 calc R
C5 C 0.1389(5) 0.4958(18) 0.3878(15) 0.147(14) Uani 1 1 d .
H5A H 0.1397 0.5213 0.4235 0.220 Uiso 1 1 calc R
H5B H 0.1313 0.5250 0.3537 0.220 Uiso 1 1 calc R
H5C H 0.1530 0.4863 0.3881 0.220 Uiso 1 1 calc R
C6 C 0.1257(4) 0.3847(19) 0.3302(10) 0.125(11) Uani 1 1 d .
H6A H 0.1398 0.3786 0.3286 0.187 Uiso 1 1 calc R
H6B H 0.1170 0.4113 0.2959 0.187 Uiso 1 1 calc R
H6C H 0.1195 0.3379 0.3307 0.187 Uiso 1 1 calc R
C7 C 0.1400(9) 0.373(2) 0.4310(18) 0.32(3) Uani 1 1 d .
H7A H 0.1423 0.3929 0.4698 0.473 Uiso 1 1 calc R
H7B H 0.1536 0.3651 0.4265 0.473 Uiso 1 1 calc R
H7C H 0.1325 0.3278 0.4268 0.473 Uiso 1 1 calc R
C8 C 0.1064(3) 0.4395(18) 0.3931(14) 0.124(12) Uani 1 1 d .
H8A H 0.1090 0.4661 0.4295 0.186 Uiso 1 1 calc R
H8B H 0.0995 0.3944 0.3952 0.186 Uiso 1 1 calc R
H8C H 0.0973 0.4676 0.3602 0.186 Uiso 1 1 calc R
C9 C 0.0511(4) 0.0647(13) -0.0376(11) 0.080(7) Uani 1 1 d .
H9A H 0.0498 0.0146 -0.0285 0.120 Uiso 1 1 calc R
H9B H 0.0636 0.0849 -0.0080 0.120 Uiso 1 1 calc R
H9C H 0.0524 0.0684 -0.0761 0.120 Uiso 1 1 calc R
C10 C 0.0316(6) 0.1818(16) -0.0487(18) 0.17(2) Uani 1 1 d .
H10A H 0.0453 0.2019 -0.0265 0.257 Uiso 1 1 calc R
H10B H 0.0209 0.2047 -0.0365 0.257 Uiso 1 1 calc R
H10C H 0.0284 0.1899 -0.0905 0.257 Uiso 1 1 calc R
C11 C 0.0351(6) 0.104(3) 0.0278(14) 0.179(18) Uani 1 1 d .
H11A H 0.0354 0.0544 0.0407 0.268 Uiso 1 1 calc R
H11B H 0.0236 0.1290 0.0347 0.268 Uiso 1 1 calc R
H11C H 0.0484 0.1270 0.0499 0.268 Uiso 1 1 calc R
C12 C 0.0123(4) 0.0665(16) -0.065(3) 0.23(3) Uani 1 1 d .
H12A H 0.0143 0.0166 -0.0533 0.338 Uiso 1 1 calc R
H12B H 0.0082 0.0697 -0.1078 0.338 Uiso 1 1 calc R
H12C H 0.0012 0.0872 -0.0534 0.338 Uiso 1 1 calc R
C13 C 0.2127(3) 0.5462(14) 0.3885(12) 0.097(8) Uani 1 1 d .
H13A H 0.2091 0.5178 0.3527 0.145 Uiso 1 1 calc R
H13B H 0.1999 0.5657 0.3920 0.145 Uiso 1 1 calc R
H13C H 0.2198 0.5160 0.4224 0.145 Uiso 1 1 calc R
C14 C 0.2320(4) 0.6469(13) 0.4408(9) 0.073(7) Uani 1 1 d .
H14A H 0.2412 0.6864 0.4395 0.109 Uiso 1 1 calc R
H14B H 0.2392 0.6164 0.4744 0.109 Uiso 1 1 calc R
H14C H 0.2191 0.6657 0.4446 0.109 Uiso 1 1 calc R
C15 C 0.2469(4) 0.576(2) 0.3760(12) 0.128(12) Uani 1 1 d .
H15A H 0.2558 0.6164 0.3741 0.193 Uiso 1 1 calc R
H15B H 0.2429 0.5494 0.3394 0.193 Uiso 1 1 calc R
H15C H 0.2548 0.5450 0.4085 0.193 Uiso 1 1 calc R
C16 C 0.2147(5) 0.646(2) 0.3308(12) 0.123(13) Uani 1 1 d .
H16A H 0.2232 0.6861 0.3266 0.185 Uiso 1 1 calc R
H16B H 0.2016 0.6639 0.3335 0.185 Uiso 1 1 calc R
H16C H 0.2116 0.6146 0.2969 0.185 Uiso 1 1 calc R
C17 C -0.1168(5) 0.3347(17) -0.2399(14) 0.137(13) Uani 1 1 d .
H17A H -0.1031 0.3544 -0.2353 0.205 Uiso 1 1 calc R
H17B H -0.1261 0.3391 -0.2807 0.205 Uiso 1 1 calc R
H17C H -0.1154 0.2845 -0.2286 0.205 Uiso 1 1 calc R
C18 C -0.1080(6) 0.392(3) -0.1429(14) 0.19(2) Uani 1 1 d .
H18A H -0.0958 0.4074 -0.1518 0.284 Uiso 1 1 calc R
H18B H -0.1045 0.3484 -0.1191 0.284 Uiso 1 1 calc R
H18C H -0.1121 0.4291 -0.1212 0.284 Uiso 1 1 calc R
C19 C -0.1473(7) 0.352(3) -0.205(3) 0.26(3) Uani 1 1 d .
H19A H -0.1466 0.3036 -0.1903 0.388 Uiso 1 1 calc R
H19B H -0.1565 0.3532 -0.2464 0.388 Uiso 1 1 calc R
H19C H -0.1529 0.3838 -0.1826 0.388 Uiso 1 1 calc R
C20 C 0.1781(7) -0.036(2) 0.265(2) 0.24(2) Uani 1 1 d .
C24 C 0.2094(6) -0.076(4) 0.2449(16) 0.26(3) Uani 1 1 d .
C25 C -0.1330(6) 0.4520(17) -0.2251(16) 0.180(17) Uani 1 1 d .
H25A H -0.1208 0.4778 -0.2270 0.270 Uiso 1 1 calc R
H25B H -0.1389 0.4776 -0.1996 0.270 Uiso 1 1 calc R
H25C H -0.1435 0.4485 -0.2644 0.270 Uiso 1 1 calc R
C26 C 0.1954(8) -0.1522(19) 0.3048(16) 0.168(19) Uani 1 1 d .
C27 C 0.0381(4) 0.4771(13) 0.0007(13) 0.091(9) Uani 1 1 d .
H27A H 0.0414 0.5270 -0.0037 0.137 Uiso 1 1 calc R
H27B H 0.0323 0.4730 0.0319 0.137 Uiso 1 1 calc R
H27C H 0.0279 0.4599 -0.0360 0.137 Uiso 1 1 calc R
C28 C 0.0545(6) 0.3580(16) 0.022(2) 0.204(18) Uani 1 1 d .
H28A H 0.0680 0.3335 0.0322 0.306 Uiso 1 1 calc R
H28B H 0.0448 0.3391 -0.0147 0.306 Uiso 1 1 calc R
H28C H 0.0488 0.3505 0.0532 0.306 Uiso 1 1 calc R
C29 C 0.0745(3) 0.4638(13) -0.0033(11) 0.078(8) Uani 1 1 d .
H29A H 0.0732 0.5157 -0.0060 0.117 Uiso 1 1 calc R
H29B H 0.0731 0.4443 -0.0416 0.117 Uiso 1 1 calc R
H29C H 0.0882 0.4510 0.0251 0.117 Uiso 1 1 calc R
Na1 Na 0.08392(16) -0.1397(5) -0.0404(4) 0.085(3) Uani 1 1 d .
C21 C 0.2086(9) -0.051(4) 0.340(3) 0.25(3) Uani 1 1 d .
C22 C 0.0695(9) 0.470(4) 0.100(4) 0.31(4) Uani 1 1 d .

loop_
_atom_site_aniso_label
_atom_site_aniso_U_11
_atom_site_aniso_U_22
_atom_site_aniso_U_33
_atom_site_aniso_U_23
_atom_site_aniso_U_13
_atom_site_aniso_U_12
W1 0.0176(3) 0.0132(3) 0.0173(3) -0.0034(3) 0.0068(2) 0.0008(2)
Mo1 0.0176(3) 0.0132(3) 0.0173(3) -0.0034(3) 0.0068(2) 0.0008(2)
W2 0.0159(3) 0.0130(3) 0.0179(3) 0.0011(3) 0.0056(2) 0.0038(2)
Mo2 0.0159(3) 0.0130(3) 0.0179(3) 0.0011(3) 0.0056(2) 0.0038(2)
W3 0.0223(3) 0.0182(3) 0.0131(3) -0.0036(3) 0.0041(3) -0.0040(3)
Mo3 0.0223(3) 0.0182(3) 0.0131(3) -0.0036(3) 0.0041(3) -0.0040(3)
W4 0.0186(3) 0.0245(4) 0.0181(3) 0.0015(3) 0.0004(3) 0.0032(3)
Mo4 0.0186(3) 0.0245(4) 0.0181(3) 0.0015(3) 0.0004(3) 0.0032(3)
W5 0.0232(3) 0.0210(3) 0.0229(3) -0.0016(3) 0.0059(3) 0.0027(3)
Mo5 0.0232(3) 0.0210(3) 0.0229(3) -0.0016(3) 0.0059(3) 0.0027(3)
W6 0.0244(3) 0.0275(4) 0.0152(3) 0.0017(3) 0.0059(3) -0.0019(3)
Mo6 0.0244(3) 0.0275(4) 0.0152(3) 0.0017(3) 0.0059(3) -0.0019(3)
W7 0.0261(3) 0.0244(4) 0.0220(3) -0.0012(3) 0.0088(3) -0.0056(3)
Mo7 0.0261(3) 0.0244(4) 0.0220(3) -0.0012(3) 0.0088(3) -0.0056(3)
W8 0.0263(3) 0.0262(4) 0.0230(3) 0.0033(3) 0.0069(3) -0.0006(3)
Mo8 0.0263(3) 0.0262(4) 0.0230(3) 0.0033(3) 0.0069(3) -0.0006(3)
W9 0.0236(3) 0.0333(4) 0.0258(3) -0.0049(3) 0.0094(3) -0.0004(3)
Mo9 0.0236(3) 0.0333(4) 0.0258(3) -0.0049(3) 0.0094(3) -0.0004(3)
W10 0.0296(4) 0.0360(4) 0.0196(3) 0.0037(3) 0.0072(3) -0.0010(3)
Mo10 0.0296(4) 0.0360(4) 0.0196(3) 0.0037(3) 0.0072(3) -0.0010(3)
W11 0.0195(3) 0.0302(4) 0.0268(4) -0.0026(3) 0.0060(3) -0.0015(3)
Mo11 0.0195(3) 0.0302(4) 0.0268(4) -0.0026(3) 0.0060(3) -0.0015(3)
W12 0.0304(4) 0.0290(4) 0.0133(3) -0.0032(3) 0.0008(3) -0.0038(3)
Mo12 0.0304(4) 0.0290(4) 0.0133(3) -0.0032(3) 0.0008(3) -0.0038(3)
W13 0.0250(3) 0.0309(4) 0.0307(4) -0.0018(3) 0.0081(3) -0.0014(3)
Mo13 0.0250(3) 0.0309(4) 0.0307(4) -0.0018(3) 0.0081(3) -0.0014(3)
W14 0.0318(4) 0.0336(4) 0.0254(4) -0.0044(3) 0.0039(3) -0.0021(3)
Mo14 0.0318(4) 0.0336(4) 0.0254(4) -0.0044(3) 0.0039(3) -0.0021(3)
W15 0.0302(4) 0.0335(4) 0.0320(4) -0.0012(3) 0.0133(3) -0.0027(3)
Mo15 0.0302(4) 0.0335(4) 0.0320(4) -0.0012(3) 0.0133(3) -0.0027(3)
W16 0.0346(4) 0.0262(4) 0.0322(4) 0.0032(3) 0.0084(3) 0.0046(3)
Mo16 0.0346(4) 0.0262(4) 0.0322(4) 0.0032(3) 0.0084(3) 0.0046(3)
W17 0.0272(3) 0.0279(4) 0.0259(4) -0.0045(3) 0.0050(3) -0.0059(3)
Mo17 0.0272(3) 0.0279(4) 0.0259(4) -0.0045(3) 0.0050(3) -0.0059(3)
W18 0.0393(4) 0.0357(4) 0.0244(4) 0.0021(3) 0.0113(3) -0.0047(4)
Mo18 0.0393(4) 0.0357(4) 0.0244(4) 0.0021(3) 0.0113(3) -0.0047(4)
W19 0.0370(4) 0.0258(4) 0.0311(4) 0.0020(3) 0.0106(3) -0.0041(3)
Mo19 0.0370(4) 0.0258(4) 0.0311(4) 0.0020(3) 0.0106(3) -0.0041(3)
W20 0.0316(4) 0.0268(4) 0.0251(4) -0.0109(3) 0.0068(3) -0.0082(3)
Mo20 0.0316(4) 0.0268(4) 0.0251(4) -0.0109(3) 0.0068(3) -0.0082(3)
W21 0.0316(4) 0.0443(5) 0.0229(3) -0.0118(3) 0.0093(3) -0.0077(4)
Mo21 0.0316(4) 0.0443(5) 0.0229(3) -0.0118(3) 0.0093(3) -0.0077(4)
W22 0.0405(4) 0.0511(5) 0.0397(4) -0.0039(4) 0.0162(4) 0.0006(4)
Mo22 0.0405(4) 0.0511(5) 0.0397(4) -0.0039(4) 0.0162(4) 0.0006(4)
W23 0.0419(4) 0.0421(5) 0.0411(5) 0.0024(4) 0.0122(4) 0.0075(4)
Mo23 0.0419(4) 0.0421(5) 0.0411(5) 0.0024(4) 0.0122(4) 0.0075(4)
W24 0.0377(4) 0.0544(6) 0.0370(5) 0.0026(4) 0.0061(4) 0.0024(4)
Mo24 0.0377(4) 0.0544(6) 0.0370(5) 0.0026(4) 0.0061(4) 0.0024(4)
W25 0.0373(4) 0.0563(6) 0.0437(5) -0.0045(4) 0.0136(4) -0.0046(4)
Mo25 0.0373(4) 0.0563(6) 0.0437(5) -0.0045(4) 0.0136(4) -0.0046(4)
W26 0.0481(5) 0.0428(5) 0.0448(5) -0.0111(4) 0.0165(4) -0.0002(4)
Mo26 0.0481(5) 0.0428(5) 0.0448(5) -0.0111(4) 0.0165(4) -0.0002(4)
W27 0.0378(5) 0.0657(6) 0.0396(5) -0.0114(5) 0.0066(4) -0.0071(4)
Mo27 0.0378(5) 0.0657(6) 0.0396(5) -0.0114(5) 0.0066(4) -0.0071(4)
P1 0.0197(16) 0.0220(18) 0.0162(16) -0.0007(15) 0.0017(14) -0.0001(15)
P2 0.0217(17) 0.028(2) 0.0197(17) -0.0033(15) 0.0057(14) -0.0021(15)
P3 0.0158(15) 0.0152(16) 0.0203(16) 0.0016(14) 0.0063(13) -0.0014(13)
O1 0.036(6) 0.047(7) 0.032(5) 0.012(5) 0.013(5) -0.001(5)
O2 0.048(6) 0.048(7) 0.043(6) 0.006(6) 0.017(5) -0.007(6)
O3 0.057(6) 0.027(6) 0.017(5) -0.005(4) 0.010(5) -0.011(5)
O4 0.029(5) 0.023(5) 0.029(5) 0.002(4) 0.013(4) -0.002(4)
O5 0.040(6) 0.051(7) 0.032(6) -0.007(5) 0.010(5) -0.011(6)
O6 0.034(5) 0.040(6) 0.011(4) -0.002(4) -0.003(4) -0.005(5)
O7 0.035(6) 0.059(8) 0.040(6) -0.003(6) 0.009(5) -0.012(6)
O8 0.044(5) 0.029(5) 0.020(4) -0.009(4) 0.021(4) 0.005(5)
O9 0.034(5) 0.037(6) 0.026(5) -0.005(5) 0.015(4) -0.008(5)
O10 0.032(5) 0.041(6) 0.038(6) 0.002(5) 0.013(5) -0.006(5)
O11 0.029(5) 0.034(6) 0.049(6) 0.004(5) 0.014(5) 0.007(5)
O12 0.035(6) 0.030(6) 0.027(5) 0.002(5) -0.001(5) -0.003(5)
O13 0.049(6) 0.028(6) 0.027(5) -0.012(5) 0.009(5) -0.011(5)
O14 0.020(5) 0.050(7) 0.035(6) -0.008(5) 0.001(5) -0.009(5)
O15 0.045(6) 0.016(5) 0.052(7) 0.003(5) 0.001(6) -0.009(5)
O16 0.026(5) 0.030(6) 0.041(6) 0.010(5) 0.016(4) 0.007(4)
O17 0.029(5) 0.030(5) 0.024(5) 0.002(4) 0.009(4) -0.009(4)
O18 0.037(6) 0.042(7) 0.042(6) -0.012(5) 0.012(5) -0.008(5)
O19 0.040(6) 0.061(8) 0.017(5) 0.008(5) 0.004(5) 0.010(6)
O20 0.031(5) 0.029(5) 0.024(5) 0.003(4) 0.001(4) 0.004(5)
O21 0.036(6) 0.036(6) 0.030(6) -0.001(5) 0.006(5) 0.010(5)
O22 0.032(5) 0.035(6) 0.036(6) -0.002(5) 0.008(5) -0.003(5)
O23 0.037(6) 0.040(6) 0.024(5) -0.003(5) 0.010(4) 0.000(5)
O24 0.040(6) 0.027(5) 0.022(5) 0.008(4) 0.007(4) -0.003(5)
O25 0.027(5) 0.047(7) 0.029(5) -0.001(5) 0.008(4) 0.002(5)
O26 0.056(7) 0.053(8) 0.038(6) 0.005(6) 0.017(5) -0.014(6)
O27 0.034(5) 0.042(6) 0.032(5) 0.000(5) 0.012(5) -0.010(5)
O28 0.025(5) 0.036(6) 0.022(5) -0.009(4) 0.007(4) -0.007(4)
O29 0.052(7) 0.029(6) 0.037(6) 0.000(5) 0.011(5) 0.007(5)
O30 0.037(6) 0.040(6) 0.030(6) -0.006(5) 0.005(5) -0.008(5)
O31 0.035(5) 0.022(5) 0.036(5) 0.006(4) 0.014(5) 0.007(4)
O32 0.033(6) 0.063(8) 0.028(6) -0.005(6) 0.009(5) 0.003(6)
O33 0.038(5) 0.041(6) 0.031(5) -0.011(5) 0.017(5) 0.002(5)
O34 0.035(6) 0.043(7) 0.039(6) -0.021(5) 0.003(5) -0.019(5)
O35 0.035(5) 0.018(5) 0.033(5) 0.003(4) 0.016(4) -0.002(4)
O36 0.033(6) 0.062(8) 0.043(6) -0.017(6) 0.013(5) -0.011(6)
O37 0.028(5) 0.038(6) 0.023(5) -0.009(5) 0.006(4) -0.003(5)
O38 0.020(4) 0.031(5) 0.027(5) 0.000(4) 0.011(4) -0.003(4)
O39 0.027(5) 0.033(6) 0.039(6) 0.009(5) 0.011(4) 0.013(5)
O40 0.036(6) 0.049(7) 0.045(6) -0.003(6) 0.017(5) 0.010(5)
O41 0.032(5) 0.035(6) 0.031(5) 0.001(5) 0.013(4) -0.008(5)
O43 0.021(5) 0.027(5) 0.030(5) -0.005(4) 0.005(4) -0.006(4)
O44 0.039(6) 0.042(7) 0.063(8) -0.014(6) 0.015(6) -0.014(5)
O45 0.023(5) 0.033(6) 0.038(6) 0.003(5) 0.001(5) 0.009(5)
O46 0.042(6) 0.033(6) 0.017(5) 0.002(4) 0.011(4) 0.002(5)
O47 0.025(5) 0.036(6) 0.043(6) -0.001(5) 0.007(5) 0.004(5)
O48 0.043(6) 0.063(8) 0.038(6) 0.007(6) 0.017(5) 0.006(6)
O49 0.035(6) 0.037(6) 0.031(6) 0.010(5) 0.007(5) 0.003(5)
O50 0.044(6) 0.022(5) 0.041(6) -0.012(5) 0.005(5) 0.001(5)
O51 0.064(8) 0.050(7) 0.019(5) -0.014(5) 0.004(5) -0.004(6)
O52 0.033(5) 0.038(6) 0.021(5) 0.002(5) -0.001(4) -0.006(5)
O53 0.024(5) 0.050(7) 0.041(6) -0.001(5) 0.010(5) -0.007(5)
O54 0.053(7) 0.063(8) 0.045(7) 0.014(6) 0.008(6) 0.021(7)
O55 0.038(6) 0.044(7) 0.049(7) 0.015(6) 0.009(5) 0.007(5)
O56 0.055(7) 0.040(7) 0.024(6) -0.011(5) -0.003(5) -0.007(6)
O57 0.026(5) 0.043(6) 0.025(5) 0.000(5) 0.008(4) 0.001(5)
O58 0.032(5) 0.030(5) 0.020(5) -0.006(4) 0.006(4) -0.002(4)
O59 0.046(6) 0.028(6) 0.023(5) -0.007(4) 0.007(5) -0.004(5)
O60 0.025(5) 0.054(7) 0.025(5) -0.001(5) 0.014(4) -0.006(5)
O61 0.035(6) 0.045(7) 0.054(7) 0.006(6) 0.009(6) 0.008(5)
O62 0.045(6) 0.050(7) 0.031(6) -0.005(5) 0.005(5) -0.002(6)
O63 0.034(5) 0.018(5) 0.021(5) 0.007(4) 0.009(4) 0.002(4)
O64 0.062(7) 0.044(7) 0.046(6) 0.006(5) 0.032(5) -0.008(6)
O65 0.029(5) 0.032(6) 0.024(5) -0.005(4) 0.005(4) 0.003(5)
O66 0.049(6) 0.050(7) 0.039(6) -0.017(6) 0.019(5) -0.012(6)
O67A 0.120(12) 0.208(12) 0.273(12) 0.092(12) -0.062(12) -0.032(12)
O67B 0.131(17) 0.211(17) 0.279(18) 0.095(17) -0.069(17) -0.034(16)
O68 0.029(5) 0.030(6) 0.060(7) -0.002(5) 0.022(5) -0.006(5)
O69A 0.113(12) 0.208(13) 0.271(13) 0.101(13) -0.051(13) -0.045(12)
O69B 0.128(17) 0.215(18) 0.279(18) 0.107(17) -0.054(17) -0.034(17)
O71 0.026(5) 0.069(8) 0.033(6) -0.013(6) 0.006(5) -0.009(6)
O73 0.039(5) 0.039(6) 0.033(5) 0.002(5) 0.019(5) -0.008(5)
O74 0.039(6) 0.029(6) 0.025(5) 0.001(4) 0.008(4) -0.001(5)
O75 0.038(6) 0.031(6) 0.023(5) -0.004(5) 0.004(5) -0.001(5)
O76 0.040(6) 0.030(6) 0.031(5) -0.005(5) 0.009(5) -0.007(5)
O77 0.032(5) 0.021(5) 0.018(5) -0.001(4) 0.004(4) -0.006(4)
O78 0.028(5) 0.038(6) 0.034(6) -0.008(5) -0.002(5) -0.002(5)
O79 0.031(6) 0.046(7) 0.041(6) -0.015(5) 0.006(5) -0.002(5)
O80 0.035(6) 0.036(6) 0.025(5) -0.003(5) 0.000(5) 0.002(5)
O81 0.054(7) 0.037(6) 0.031(6) 0.015(5) 0.014(5) 0.004(5)
O82 0.054(7) 0.044(7) 0.019(5) -0.007(5) -0.003(5) -0.016(6)
O83 0.026(5) 0.048(7) 0.041(6) -0.016(5) 0.009(5) -0.005(5)
O84 0.043(6) 0.051(7) 0.033(6) 0.015(6) 0.005(5) 0.010(6)
O85 0.038(6) 0.063(8) 0.060(7) -0.016(6) 0.025(5) -0.005(6)
O86 0.025(5) 0.041(6) 0.047(6) 0.006(5) 0.016(5) -0.011(5)
O87 0.044(6) 0.058(8) 0.033(6) -0.018(6) 0.013(5) -0.014(6)
O88 0.043(6) 0.041(7) 0.031(6) -0.006(5) 0.010(5) 0.004(5)
O89 0.039(6) 0.048(7) 0.022(5) 0.008(5) 0.003(5) -0.002(5)
O90 0.033(5) 0.043(6) 0.027(5) 0.004(5) 0.016(4) -0.006(5)
O91 0.037(5) 0.031(6) 0.035(5) -0.003(5) 0.017(5) 0.005(5)
O92 0.034(5) 0.039(6) 0.034(6) -0.011(5) 0.012(5) -0.005(5)
O93 0.066(8) 0.053(8) 0.056(8) -0.020(7) 0.014(7) -0.026(7)
O94 0.025(6) 0.096(11) 0.043(7) -0.013(7) 0.006(5) -0.001(6)
O95 0.064(7) 0.044(7) 0.024(6) 0.001(5) 0.006(5) 0.028(6)
O96 0.034(6) 0.051(7) 0.015(5) -0.005(5) -0.004(4) 0.005(5)
O97 0.050(6) 0.027(6) 0.036(6) 0.003(5) 0.011(5) 0.019(5)
O98 0.036(6) 0.040(6) 0.022(5) -0.013(5) 0.002(5) 0.006(5)
N1 0.055(9) 0.056(10) 0.059(9) -0.016(8) 0.024(8) -0.013(8)
N2 0.049(9) 0.105(15) 0.065(10) 0.016(10) 0.030(8) 0.006(10)
N3 0.084(12) 0.063(11) 0.095(13) -0.037(10) 0.044(10) -0.027(10)
N4 0.050(7) 0.049(9) 0.079(9) -0.035(8) 0.043(7) -0.013(7)
N5 0.067(12) 0.16(2) 0.15(2) -0.008(19) 0.042(14) 0.031(15)
N6 0.12(2) 0.12(2) 0.063(14) -0.013(14) -0.003(14) 0.011(17)
N7 0.074(11) 0.046(10) 0.137(16) 0.022(10) 0.056(11) 0.012(9)
C1 0.073(14) 0.14(2) 0.12(2) 0.020(19) 0.037(15) 0.056(16)
C2 0.069(15) 0.30(6) 0.15(3) 0.04(3) 0.071(16) -0.02(2)
C3 0.17(3) 0.29(5) 0.080(17) 0.07(2) 0.072(17) 0.13(3)
C4 0.027(13) 0.13(3) 0.43(7) 0.02(4) 0.04(3) -0.017(16)
C5 0.15(3) 0.13(2) 0.17(3) -0.10(2) 0.06(2) -0.06(2)
C6 0.087(14) 0.25(3) 0.058(12) -0.082(16) 0.046(11) -0.090(18)
C7 0.56(7) 0.18(3) 0.10(3) 0.01(2) 0.00(4) 0.28(3)
C8 0.033(11) 0.16(3) 0.17(3) -0.08(2) 0.028(14) -0.013(15)
C9 0.099(15) 0.065(15) 0.096(15) -0.022(12) 0.059(13) -0.012(13)
C10 0.17(3) 0.070(19) 0.19(4) 0.05(2) -0.04(3) -0.03(2)
C11 0.22(3) 0.25(5) 0.11(2) -0.03(3) 0.10(2) 0.05(3)
C12 0.041(15) 0.051(17) 0.49(8) -0.01(3) -0.03(3) -0.004(13)
C13 0.079(12) 0.116(19) 0.112(18) -0.049(15) 0.055(12) -0.072(13)
C14 0.079(15) 0.071(15) 0.057(13) -0.026(12) 0.011(12) -0.014(12)
C15 0.094(15) 0.21(3) 0.120(18) -0.06(2) 0.082(13) -0.050(19)
C16 0.13(3) 0.15(3) 0.065(18) 0.00(2) 0.006(18) 0.01(2)
C17 0.12(2) 0.14(2) 0.13(2) -0.091(18) 0.013(19) 0.04(2)
C18 0.16(3) 0.29(5) 0.07(2) -0.02(3) -0.03(2) 0.09(3)
C19 0.27(4) 0.18(4) 0.38(7) -0.11(4) 0.18(4) -0.16(3)
C20 0.26(3) 0.23(3) 0.16(4) 0.01(3) -0.02(3) 0.21(3)
C24 0.34(2) 0.36(8) 0.219(19) 0.02(3) 0.269(16) 0.01(4)
C25 0.25(3) 0.12(2) 0.13(3) -0.01(2) 0.01(3) 0.14(2)
C26 0.27(5) 0.10(2) 0.13(3) 0.08(2) 0.05(3) 0.02(3)
C27 0.062(13) 0.073(15) 0.14(2) 0.042(15) 0.036(14) 0.031(12)
C28 0.20(3) 0.071(18) 0.41(5) 0.12(2) 0.20(3) 0.066(19)
C29 0.051(11) 0.078(16) 0.113(18) 0.029(14) 0.038(12) 0.007(11)
Na1 0.112(6) 0.065(5) 0.084(6) -0.024(5) 0.042(5) -0.050(5)
C21 0.19(5) 0.23(6) 0.26(7) -0.05(5) 0.00(5) -0.02(5)
C22 0.21(5) 0.27(6) 0.38(9) -0.04(6) 0.01(6) 0.15(4)

loop_
_atom_type_symbol
_atom_type_description
_atom_type_scat_dispersion_real
_atom_type_scat_dispersion_imag
_atom_type_scat_source
O O 0.0106 0.0060 'International Tables Vol C Tables 4.2.6.8 and 6.1.1.4'
P P 0.1023 0.0942 'International Tables Vol C Tables 4.2.6.8 and 6.1.1.4'
W W -0.8490 6.8722 'International Tables Vol C Tables 4.2.6.8 and 6.1.1.4'
N N 0.0061 0.0033 'International Tables Vol C Tables 4.2.6.8 and 6.1.1.4'
C C 0.0033 0.0016 'International Tables Vol C Tables 4.2.6.8 and 6.1.1.4'
Na Na 0.0362 0.0249 'International Tables Vol C Tables 4.2.6.8 and 6.1.1.4'
Mo Mo -1.6832 0.6857 'International Tables Vol C Tables 4.2.6.8 and 6.1.1.4'
H H 0.0000 0.0000 'International Tables Vol C Tables 4.2.6.8 and 6.1.1.4'

loop_
_geom_angle_atom_site_label_1
_geom_angle_atom_site_label_2
_geom_angle_atom_site_label_3
_geom_angle
_geom_angle_site_symmetry_1
_geom_angle_site_symmetry_3
O50 W1 O38 99.0(5) . .
O50 W1 O39 98.6(5) . .
O38 W1 O39 91.8(4) . .
O50 W1 O41 102.6(5) . .
O38 W1 O41 86.4(4) . .
O39 W1 O41 158.7(5) . .
O50 W1 O8 97.9(5) . .
O38 W1 O8 162.5(4) . .
O39 W1 O8 90.4(4) . .
O41 W1 O8 85.3(4) . .
O50 W1 O35 172.9(5) . .
O38 W1 O35 82.1(4) . .
O39 W1 O35 74.3(4) . .
O41 W1 O35 84.4(4) . .
O8 W1 O35 81.8(4) . .
O45 W2 O38 98.0(5) . .
O45 W2 O41 101.4(5) . 2
O38 W2 O41 89.2(4) . 2
O45 W2 O20 101.1(5) . .
O38 W2 O20 90.8(4) . .
O41 W2 O20 157.2(4) 2 .
O45 W2 O31 98.1(5) . 2
O38 W2 O31 163.8(4) . 2
O41 W2 O31 86.4(4) 2 2
O20 W2 O31 87.2(4) . 2
O45 W2 O4 173.4(4) . 2
O38 W2 O4 81.9(4) . 2
O41 W2 O4 85.1(4) 2 2
O20 W2 O4 72.3(4) . 2
O31 W2 O4 82.2(4) 2 2
O45 W2 Na1 84.5(4) . 6_556
O38 W2 Na1 137.6(3) . 6_556
O41 W2 Na1 132.0(4) 2 6_556
O20 W2 Na1 47.8(3) . 6_556
O31 W2 Na1 45.7(3) 2 6_556
O4 W2 Na1 91.2(3) 2 6_556
O56 W3 O8 102.7(5) . .
O56 W3 O31 102.6(5) . .
O8 W3 O31 85.5(4) . .
O56 W3 O59 100.2(5) . .
O8 W3 O59 157.0(4) . .
O31 W3 O59 88.2(4) . .
O56 W3 O3 98.6(5) . .
O8 W3 O3 89.1(4) . .
O31 W3 O3 158.8(4) . .
O59 W3 O3 88.8(5) . .
O56 W3 O74 170.7(4) . .
O8 W3 O74 83.7(4) . .
O31 W3 O74 84.4(4) . .
O59 W3 O74 73.7(4) . .
O3 W3 O74 74.6(4) . .
O56 W3 Na1 88.2(4) . 5
O8 W3 Na1 129.5(3) . 5
O31 W3 Na1 44.1(3) . 5
O59 W3 Na1 49.7(4) . 5
O3 W3 Na1 138.5(4) . 5
O74 W3 Na1 92.9(3) . 5
O95 W4 O97 102.2(5) . .
O95 W4 O25 100.0(5) . .
O97 W4 O25 157.7(4) . .
O95 W4 O98 98.1(5) . .
O97 W4 O98 88.7(5) . .
O25 W4 O98 89.5(5) . .
O95 W4 O96 97.1(5) . .
O97 W4 O96 86.1(5) . .
O25 W4 O96 89.8(5) . .
O98 W4 O96 164.7(4) . .
O95 W4 O77 173.8(5) . .
O97 W4 O77 83.8(4) . .
O25 W4 O77 73.9(4) . .
O98 W4 O77 83.4(4) . .
O96 W4 O77 81.7(4) . .
O29 W5 O76 101.6(5) . .
O29 W5 O98 98.0(5) . .
O76 W5 O98 89.0(5) . .
O29 W5 O91 100.1(5) . .
O76 W5 O91 158.0(4) . .
O98 W5 O91 91.3(5) . .
O29 W5 O27 96.5(5) . .
O76 W5 O27 85.6(4) . .
O98 W5 O27 165.2(5) . .
O91 W5 O27 88.7(4) . .
O29 W5 O73 173.3(5) . .
O76 W5 O73 84.6(4) . .
O98 W5 O73 84.4(4) . .
O91 W5 O73 73.6(4) . .
O27 W5 O73 81.4(4) . .
O26 W6 O23 100.5(5) . .
O26 W6 O13 98.3(5) . .
O23 W6 O13 91.6(5) . .
O26 W6 O97 101.8(5) . .
O23 W6 O97 157.5(5) . .
O13 W6 O97 87.8(5) . .
O26 W6 O6 96.8(5) . .
O23 W6 O6 90.0(4) . .
O13 W6 O6 164.2(5) . .
O97 W6 O6 84.8(5) . .
O26 W6 O28 173.2(5) . .
O23 W6 O28 73.0(4) . .
O13 W6 O28 84.0(4) . .
O97 W6 O28 84.6(4) . .
O6 W6 O28 81.5(4) . .
O64 W7 O86 101.3(5) . .
O64 W7 O13 99.7(5) . .
O86 W7 O13 92.6(5) . .
O64 W7 O76 101.3(5) . .
O86 W7 O76 157.0(5) . .
O13 W7 O76 88.0(5) . .
O64 W7 O30 95.1(5) . .
O86 W7 O30 88.7(5) . .
O13 W7 O30 164.5(5) . .
O76 W7 O30 84.9(4) . .
O64 W7 O60 174.0(4) . .
O86 W7 O60 73.5(4) . .
O13 W7 O60 83.5(4) . .
O76 W7 O60 83.7(4) . .
O30 W7 O60 82.1(4) . .
O81 W8 O46 101.9(5) . .
O81 W8 O12 99.7(5) . .
O46 W8 O12 88.7(4) . .
O81 W8 O49 98.4(5) . .
O46 W8 O49 159.5(5) . .
O12 W8 O49 90.6(5) . .
O81 W8 O10 95.4(5) . .
O46 W8 O10 85.2(4) . .
O12 W8 O10 164.6(5) . .
O49 W8 O10 90.3(4) . .
O81 W8 O75 172.1(5) . .
O46 W8 O75 85.6(4) . .
O12 W8 O75 82.9(4) . .
O49 W8 O75 74.0(4) . .
O10 W8 O75 82.6(4) . .
O32 W9 O14 98.2(5) . .
O32 W9 O90 102.9(5) . .
O14 W9 O90 89.9(5) . .
O32 W9 O91 98.9(5) . .
O14 W9 O91 89.9(5) . .
O90 W9 O91 158.0(5) . .
O32 W9 O18 97.9(5) . .
O14 W9 O18 163.8(5) . .
O90 W9 O18 85.5(4) . .
O91 W9 O18 88.5(5) . .
O32 W9 O73 172.8(5) . .
O14 W9 O73 82.5(4) . .
O90 W9 O73 84.2(4) . .
O91 W9 O73 73.9(4) . .
O18 W9 O73 81.6(4) . .
O48 W10 O89 100.3(5) . .
O48 W10 O90 100.2(5) . .
O89 W10 O90 159.0(5) . .
O48 W10 O12 100.2(5) . .
O89 W10 O12 91.5(5) . .
O90 W10 O12 89.3(4) . .
O48 W10 O88 95.6(6) . .
O89 W10 O88 88.3(5) . .
O90 W10 O88 85.2(5) . .
O12 W10 O88 163.9(5) . .
O48 W10 O57 173.0(4) . .
O89 W10 O57 73.7(4) . .
O90 W10 O57 85.6(4) . .
O12 W10 O57 83.6(4) . .
O88 W10 O57 81.0(4) . .
O47 W11 O46 101.3(5) . .
O47 W11 O14 97.1(5) . .
O46 W11 O14 90.0(4) . .
O47 W11 O25 99.9(5) . .
O46 W11 O25 158.6(5) . .
O14 W11 O25 90.2(5) . .
O47 W11 O78 97.6(5) . .
O46 W11 O78 85.7(4) . .
O14 W11 O78 165.2(5) . .
O25 W11 O78 88.7(5) . .
O47 W11 O77 173.2(4) . .
O46 W11 O77 85.4(4) . .
O14 W11 O77 83.7(4) . .
O25 W11 O77 73.3(4) . .
O78 W11 O77 81.8(4) . .
O82 W12 O6 102.8(5) . .
O82 W12 O19 100.4(5) . .
O6 W12 O19 89.7(5) . .
O82 W12 O52 100.3(5) . .
O6 W12 O52 156.8(4) . .
O19 W12 O52 88.2(5) . .
O82 W12 O96 102.6(5) . .
O6 W12 O96 85.9(5) . .
O19 W12 O96 157.0(4) . .
O52 W12 O96 87.1(5) . .
O82 W12 O58 170.6(5) . .
O6 W12 O58 84.3(4) . .
O19 W12 O58 73.1(4) . .
O52 W12 O58 73.0(4) . .
O96 W12 O58 84.0(4) . .
O11 W13 O17 98.7(5) . .
O11 W13 O20 97.8(5) . .
O17 W13 O20 92.8(4) . .
O11 W13 O65 103.3(5) . .
O17 W13 O65 89.3(4) . .
O20 W13 O65 158.2(5) . .
O11 W13 O37 95.6(5) . .
O17 W13 O37 165.6(4) . .
O20 W13 O37 86.0(4) . .
O65 W13 O37 86.6(4) . .
O11 W13 O4 171.3(4) . 2
O17 W13 O4 84.1(4) . 2
O20 W13 O4 73.7(4) . 2
O65 W13 O4 84.9(4) . 2
O37 W13 O4 81.8(4) . 2
O11 W13 Na1 83.0(4) . 6_556
O17 W13 Na1 137.0(3) . 6_556
O20 W13 Na1 44.9(3) . 6_556
O65 W13 Na1 132.4(3) . 6_556
O37 W13 Na1 45.9(3) . 6_556
O4 W13 Na1 89.3(3) 2 6_556
O62 W14 O80 102.4(5) . .
O62 W14 O37 102.1(5) . .
O80 W14 O37 89.0(5) . .
O62 W14 O1 100.5(5) . 2
O80 W14 O1 91.3(5) . 2
O37 W14 O1 156.7(4) . 2
O62 W14 O59 99.4(5) . 2
O80 W14 O59 158.2(4) . 2
O37 W14 O59 86.9(5) . 2
O1 W14 O59 84.2(5) 2 2
O62 W14 O74 169.6(5) . 2
O80 W14 O74 85.3(4) . 2
O37 W14 O74 84.8(4) . 2
O1 W14 O74 72.0(4) 2 2
O59 W14 O74 73.0(4) 2 2
O40 W15 O16 103.0(5) . .
O40 W15 O39 97.9(5) . .
O16 W15 O39 159.0(4) . .
O40 W15 O17 97.2(5) . .
O16 W15 O17 89.9(4) . .
O39 W15 O17 89.7(4) . .
O40 W15 O9 98.5(5) . .
O16 W15 O9 85.7(4) . .
O39 W15 O9 89.0(4) . .
O17 W15 O9 164.3(4) . .
O40 W15 O35 171.4(5) . .
O16 W15 O35 85.6(4) . .
O39 W15 O35 73.5(4) . .
O17 W15 O35 82.4(4) . .
O9 W15 O35 82.2(4) . .
O55 W16 O65 101.4(5) . 2
O55 W16 O63 98.9(5) . .
O65 W16 O63 88.7(4) 2 .
O55 W16 O24 100.7(5) . .
O65 W16 O24 157.7(4) 2 .
O63 W16 O24 91.1(4) . .
O55 W16 O80 95.9(5) . 2
O65 W16 O80 85.0(4) 2 2
O63 W16 O80 164.8(4) . 2
O24 W16 O80 89.5(4) . 2
O55 W16 O43 173.1(5) . .
O65 W16 O43 84.7(4) 2 .
O63 W16 O43 84.2(4) . .
O24 W16 O43 73.1(4) . .
O80 W16 O43 81.5(4) 2 .
O44 W17 O10 101.9(5) . .
O44 W17 O68 100.1(5) . .
O10 W17 O68 89.1(5) . .
O44 W17 O78 102.9(5) . .
O10 W17 O78 86.7(5) . .
O68 W17 O78 157.0(5) . .
O44 W17 O52 101.5(5) . .
O10 W17 O52 156.5(4) . .
O68 W17 O52 86.7(5) . .
O78 W17 O52 88.3(5) . .
O44 W17 O58 170.3(5) . .
O10 W17 O58 84.5(4) . .
O68 W17 O58 72.6(4) . .
O78 W17 O58 84.6(4) . .
O52 W17 O58 72.2(4) . .
O2 W18 O22 103.7(5) . .
O2 W18 O9 101.9(5) . .
O22 W18 O9 89.0(4) . .
O2 W18 O1 100.3(5) . .
O22 W18 O1 89.8(5) . .
O9 W18 O1 157.4(5) . .
O2 W18 O3 97.8(5) . .
O22 W18 O3 158.4(5) . .
O9 W18 O3 87.7(4) . .
O1 W18 O3 85.2(5) . .
O2 W18 O74 169.2(4) . .
O22 W18 O74 84.7(4) . .
O9 W18 O74 84.8(4) . .
O1 W18 O74 72.6(4) . .
O3 W18 O74 73.8(4) . .
O15 W19 O24 99.8(5) . .
O15 W19 O63 99.0(5) . 2
O24 W19 O63 90.8(4) . 2
O15 W19 O16 102.1(5) . .
O24 W19 O16 157.9(4) . .
O63 W19 O16 88.2(4) 2 .
O15 W19 O22 96.5(5) . .
O24 W19 O22 89.6(4) . .
O63 W19 O22 164.2(4) 2 .
O16 W19 O22 85.5(4) . .
O15 W19 O43 172.6(4) . .
O24 W19 O43 73.0(4) . .
O63 W19 O43 83.4(4) 2 .
O16 W19 O43 84.9(4) . .
O22 W19 O43 81.6(4) . .
O93 W20 O27 102.1(6) . .
O93 W20 O30 102.2(6) . .
O27 W20 O30 87.5(5) . .
O93 W20 O66 99.7(6) . .
O27 W20 O66 88.5(5) . .
O30 W20 O66 158.1(5) . .
O93 W20 O34 100.4(5) . .
O27 W20 O34 157.4(5) . .
O30 W20 O34 89.7(5) . .
O66 W20 O34 85.8(5) . .
O93 W20 O92 170.4(5) . .
O27 W20 O92 84.4(4) . .
O30 W20 O92 85.0(4) . .
O66 W20 O92 73.2(5) . .
O34 W20 O92 73.0(4) . .
O87 W21 O18 101.7(5) . .
O87 W21 O88 102.8(5) . .
O18 W21 O88 87.3(5) . .
O87 W21 O71 99.7(5) . .
O18 W21 O71 158.7(5) . .
O88 W21 O71 88.6(5) . .
O87 W21 O66 101.0(5) . .
O18 W21 O66 88.6(5) . .
O88 W21 O66 156.1(5) . .
O71 W21 O66 86.7(5) . .
O87 W21 O92 170.7(5) . .
O18 W21 O92 85.6(4) . .
O88 W21 O92 83.1(4) . .
O71 W21 O92 73.1(4) . .
O66 W21 O92 73.1(4) . .
O36 W22 O5 98.5(5) . .
O36 W22 O21 103.7(5) . .
O5 W22 O21 89.3(5) . .
O36 W22 O23 99.1(5) . .
O5 W22 O23 92.0(5) . .
O21 W22 O23 156.8(5) . .
O36 W22 O33 96.6(5) . .
O5 W22 O33 164.7(5) . .
O21 W22 O33 84.5(4) . .
O23 W22 O33 88.3(4) . .
O36 W22 O28 171.2(5) . .
O5 W22 O28 85.6(4) . .
O21 W22 O28 84.1(4) . .
O23 W22 O28 72.9(4) . .
O33 W22 O28 79.9(4) . .
O61 W23 O7 99.0(5) . .
O61 W23 O21 103.2(6) . .
O7 W23 O21 89.1(5) . .
O61 W23 O49 99.8(5) . .
O7 W23 O49 91.6(5) . .
O21 W23 O49 156.6(4) . .
O61 W23 O79 96.8(5) . .
O7 W23 O79 163.9(5) . .
O21 W23 O79 85.0(5) . .
O49 W23 O79 88.0(5) . .
O61 W23 O75 172.7(5) . .
O7 W23 O75 83.3(4) . .
O21 W23 O75 83.7(4) . .
O49 W23 O75 73.2(4) . .
O79 W23 O75 81.3(4) . .
O54 W24 O53 101.6(6) . .
O54 W24 O7 99.2(6) . .
O53 W24 O7 88.2(5) . .
O54 W24 O89 101.1(6) . .
O53 W24 O89 156.9(5) . .
O7 W24 O89 92.0(5) . .
O54 W24 O84 96.8(5) . .
O53 W24 O84 87.2(5) . .
O7 W24 O84 163.9(5) . .
O89 W24 O84 86.3(5) . .
O54 W24 O57 172.8(5) . .
O53 W24 O57 84.9(4) . .
O7 W24 O57 83.9(4) . .
O89 W24 O57 72.2(4) . .
O84 W24 O57 80.4(4) . .
O85 W25 O5 98.0(6) . .
O85 W25 O86 99.3(6) . .
O5 W25 O86 91.9(5) . .
O85 W25 O53 103.2(6) . .
O5 W25 O53 88.7(5) . .
O86 W25 O53 157.2(5) . .
O85 W25 O83 96.6(5) . .
O5 W25 O83 165.1(5) . .
O86 W25 O83 88.4(5) . .
O53 W25 O83 85.3(5) . .
O85 W25 O60 172.2(5) . .
O5 W25 O60 84.2(4) . .
O86 W25 O60 73.1(4) . .
O53 W25 O60 84.3(4) . .
O83 W25 O60 81.6(4) . .
O51 W26 O33 102.0(6) . .
O51 W26 O79 102.3(5) . .
O33 W26 O79 88.4(5) . .
O51 W26 O19 99.8(5) . .
O33 W26 O19 88.2(5) . .
O79 W26 O19 157.9(5) . .
O51 W26 O68 101.6(6) . .
O33 W26 O68 156.2(5) . .
O79 W26 O68 89.2(5) . .
O19 W26 O68 85.2(5) . .
O51 W26 O58 170.2(4) . .
O33 W26 O58 84.1(4) . .
O79 W26 O58 85.4(4) . .
O19 W26 O58 72.5(4) . .
O68 W26 O58 72.2(4) . .
O94 W27 O83 102.0(5) . .
O94 W27 O84 102.4(6) . .
O83 W27 O84 88.2(5) . .
O94 W27 O34 100.1(6) . .
O83 W27 O34 90.1(5) . .
O84 W27 O34 157.4(4) . .
O94 W27 O71 100.4(5) . .
O83 W27 O71 157.6(4) . .
O84 W27 O71 86.8(5) . .
O34 W27 O71 86.3(5) . .
O94 W27 O92 171.3(5) . .
O83 W27 O92 84.8(4) . .
O84 W27 O92 83.2(4) . .
O34 W27 O92 74.2(4) . .
O71 W27 O92 72.9(4) . .
O77 P1 O28 113.0(6) . .
O77 P1 O75 112.6(6) . .
O28 P1 O75 110.7(6) . .
O77 P1 O58 107.4(5) . .
O28 P1 O58 105.4(6) . .
O75 P1 O58 107.3(6) . .
O57 P2 O60 111.3(6) . .
O57 P2 O73 111.0(6) . .
O60 P2 O73 113.6(6) . .
O57 P2 O92 105.4(6) . .
O60 P2 O92 107.9(6) . .
O73 P2 O92 107.1(6) . .
O43 P3 O35 113.2(5) . .
O43 P3 O4 111.0(6) . .
O35 P3 O4 111.9(6) . .
O43 P3 O74 107.4(6) . .
O35 P3 O74 106.5(6) . .
O4 P3 O74 106.4(5) . .
W18 O1 Mo14 124.2(5) . 2
W18 O1 W14 124.2(5) . 2
Mo14 O1 W14 0.00(6) 2 2
W3 O3 W18 121.0(5) . .
P3 O4 Mo13 129.2(5) . 2
P3 O4 W13 129.2(5) . 2
Mo13 O4 W13 0.00(4) 2 2
P3 O4 W2 127.7(6) . 2
Mo13 O4 W2 90.9(3) 2 2
W13 O4 W2 90.9(3) 2 2
P3 O4 Mo2 127.7(6) . 2
Mo13 O4 Mo2 90.9(3) 2 2
W13 O4 Mo2 90.9(3) 2 2
W2 O4 Mo2 0.00(3) 2 2
W22 O5 W25 163.7(7) . .
W12 O6 W6 151.6(6) . .
W23 O7 W24 164.6(8) . .
W3 O8 W1 152.1(6) . .
W18 O9 W15 148.5(6) . .
W17 O10 W8 150.2(7) . .
W8 O12 W10 163.5(6) . .
W6 O13 W7 165.1(7) . .
W9 O14 W11 162.4(7) . .
W15 O16 W19 152.7(6) . .
W13 O17 W15 162.9(6) . .
W21 O18 W9 149.2(7) . .
W12 O19 W26 123.0(6) . .
W13 O20 W2 122.4(5) . .
W13 O20 Na1 105.6(4) . 6_556
W2 O20 Na1 100.3(5) . 6_556
W23 O21 W22 154.9(6) . .
W18 O22 W19 148.8(6) . .
W6 O23 W22 122.7(6) . .
W19 O24 W16 123.4(5) . .
W4 O25 W11 121.8(5) . .
W20 O27 W5 150.2(7) . .
P1 O28 W22 130.4(6) . .
P1 O28 W6 127.6(5) . .
W22 O28 W6 91.1(4) . .
W20 O30 W7 149.8(6) . .
W3 O31 Mo2 149.3(6) . 2
W3 O31 W2 149.3(6) . 2
Mo2 O31 W2 0.00(5) 2 2
W3 O31 Na1 105.7(5) . 5
Mo2 O31 Na1 102.3(5) 2 5
W2 O31 Na1 102.3(5) 2 5
W26 O33 W22 150.3(6) . .
W27 O34 W20 122.1(5) . .
P3 O35 W1 129.5(5) . .
P3 O35 W15 127.5(5) . .
W1 O35 W15 90.5(4) . .
W14 O37 W13 147.0(6) . .
W14 O37 Na1 107.4(5) . 6_556
W13 O37 Na1 102.8(5) . 6_556
W2 O38 W1 164.0(6) . .
W1 O39 W15 121.5(6) . .
Mo2 O41 W2 0.00(4) 2 2
Mo2 O41 W1 151.4(6) 2 .
W2 O41 W1 151.4(6) 2 .
P3 O43 W16 129.5(5) . .
P3 O43 W19 127.6(6) . .
W16 O43 W19 90.3(3) . .
W17 O44 Na1 144.1(7) . .
W8 O46 W11 152.1(6) . .
W8 O49 W23 121.7(6) . .
W12 O52 W17 123.8(5) . .
W24 O53 W25 152.6(7) . .
P2 O57 W10 129.1(6) . .
P2 O57 W24 128.7(6) . .
W10 O57 W24 90.6(4) . .
P1 O58 W26 124.3(5) . .
P1 O58 W12 124.9(6) . .
W26 O58 W12 91.4(3) . .
P1 O58 W17 123.8(6) . .
W26 O58 W17 91.5(3) . .
W12 O58 W17 90.9(3) . .
W3 O59 Mo14 122.1(5) . 2
W3 O59 W14 122.1(5) . 2
Mo14 O59 W14 0.00(6) 2 2
W3 O59 Na1 98.9(5) . 5
Mo14 O59 Na1 101.7(5) 2 5
W14 O59 Na1 101.7(5) 2 5
P2 O60 W25 129.0(6) . .
P2 O60 W7 127.4(6) . .
W25 O60 W7 90.3(4) . .
W16 O63 Mo19 164.8(6) . 2
W16 O63 W19 164.8(6) . 2
Mo19 O63 W19 0.00(7) 2 2
Mo16 O65 W16 0.00(6) 2 2
Mo16 O65 W13 152.6(6) 2 .
W16 O65 W13 152.6(6) 2 .
W20 O66 W21 122.9(6) . .
W17 O68 W26 123.8(6) . .
W21 O71 W27 122.2(5) . .
P2 O73 W9 129.8(6) . .
P2 O73 W5 127.2(6) . .
W9 O73 W5 90.7(4) . .
P3 O74 W3 125.6(6) . .
P3 O74 Mo14 124.0(6) . 2
W3 O74 Mo14 91.1(3) . 2
P3 O74 W14 124.0(6) . 2
W3 O74 W14 91.1(3) . 2
Mo14 O74 W14 0.00(6) 2 2
P3 O74 W18 124.2(6) . .
W3 O74 W18 90.6(4) . .
Mo14 O74 W18 91.0(3) 2 .
W14 O74 W18 91.0(3) 2 .
P1 O75 W8 127.3(6) . .
P1 O75 W23 128.8(6) . .
W8 O75 W23 90.9(4) . .
W5 O76 W7 153.6(6) . .
P1 O77 W4 128.6(6) . .
P1 O77 W11 127.9(5) . .
W4 O77 W11 90.8(3) . .
W17 O78 W11 149.6(6) . .
W26 O79 W23 148.9(7) . .
W14 O80 Mo16 149.8(6) . 2
W14 O80 W16 149.8(6) . 2
Mo16 O80 W16 0.00(6) 2 2
W27 O83 W25 150.3(7) . .
W27 O84 W24 147.9(6) . .
W7 O86 W25 122.8(6) . .
W21 O88 W10 150.6(6) . .
W10 O89 W24 123.1(5) . .
W10 O90 W9 152.6(6) . .
W9 O91 W5 121.5(5) . .
P2 O92 W27 125.6(6) . .
P2 O92 W21 125.1(6) . .
W27 O92 W21 91.7(4) . .
P2 O92 W20 122.9(6) . .
W27 O92 W20 90.6(4) . .
W21 O92 W20 90.7(4) . .
W12 O96 W4 150.0(6) . .
W4 O97 W6 152.7(6) . .
W5 O98 W4 162.7(7) . .
C10 N1 C12 118(2) . .
C10 N1 C11 102(3) . .
C12 N1 C11 105(3) . .
C10 N1 C9 116(2) . .
C12 N1 C9 113(2) . .
C11 N1 C9 100(2) . .
C1 N2 C3 108(2) . .
C1 N2 C4 117(2) . .
C3 N2 C4 97(3) . .
C1 N2 C2 121(2) . .
C3 N2 C2 101(2) . .
C4 N2 C2 108(3) . .
C6 N3 C7 100(2) . .
C6 N3 C8 115.9(19) . .
C7 N3 C8 110(3) . .
C6 N3 C5 110(2) . .
C7 N3 C5 111(3) . .
C8 N3 C5 109(2) . .
C13 N4 C14 108.7(18) . .
C13 N4 C16 105.4(19) . .
C14 N4 C16 114.2(19) . .
C13 N4 C15 112(2) . .
C14 N4 C15 111.7(17) . .
C16 N4 C15 105(2) . .
C20 N5 C24 119(4) . .
C20 N5 C21 102(4) . .
C24 N5 C21 107(4) . .
C20 N5 C26 120(4) . .
C24 N5 C26 112(4) . .
C21 N5 C26 91(3) . .
C19 N6 C18 126(3) . .
C19 N6 C17 114(3) . .
C18 N6 C17 106(3) . .
C19 N6 C25 96(3) . .
C18 N6 C25 102(3) . .
C17 N6 C25 110(3) . .
C28 N7 C27 115(2) . .
C28 N7 C29 124(2) . .
C27 N7 C29 115.7(19) . .
O67A Na1 O69A 108(2) . .
O67A Na1 O44 97.1(18) . .
O69A Na1 O44 76.2(16) . .
O67A Na1 O31 152.1(19) . 5
O69A Na1 O31 100.0(15) . 5
O44 Na1 O31 93.9(5) . 5
O67A Na1 O20 95(2) . 6
O69A Na1 O20 151.5(15) . 6
O44 Na1 O20 84.7(5) . 6
O31 Na1 O20 60.2(4) 5 6
O67A Na1 O37 83.8(17) . 6
O69A Na1 O37 139.5(16) . 6
O44 Na1 O37 142.4(5) . 6
O31 Na1 O37 72.0(4) 5 6
O20 Na1 O37 58.0(3) 6 6
O67A Na1 O59 119.0(18) . 5
O69A Na1 O59 84.4(16) . 5
O44 Na1 O59 142.9(6) . 5
O31 Na1 O59 58.4(4) 5 5
O20 Na1 O59 99.3(4) 6 5
O37 Na1 O59 57.1(4) 6 5
O67A Na1 W2 127(2) . 6
O69A Na1 W2 121.6(14) . 6
O44 Na1 W2 78.0(4) . 6
O31 Na1 W2 32.0(3) 5 6
O20 Na1 W2 31.9(2) 6 6
O37 Na1 W2 72.0(3) 6 6
O59 Na1 W2 86.1(3) 5 6
O67A Na1 Mo2 127(2) . 6
O69A Na1 Mo2 121.6(14) . 6
O44 Na1 Mo2 78.0(4) . 6
O31 Na1 Mo2 32.0(3) 5 6
O20 Na1 Mo2 31.9(2) 6 6
O37 Na1 Mo2 72.0(3) 6 6
O59 Na1 Mo2 86.1(3) 5 6
W2 Na1 Mo2 0.00(3) 6 6
O67A Na1 Mo3 149.1(17) . 5
O69A Na1 Mo3 82.8(15) . 5
O44 Na1 Mo3 113.7(4) . 5
O31 Na1 Mo3 30.2(3) 5 5
O20 Na1 Mo3 86.0(3) 6 5
O37 Na1 Mo3 70.8(3) 6 5
O59 Na1 Mo3 31.4(2) 5 5
W2 Na1 Mo3 61.80(16) 6 5
Mo2 Na1 Mo3 61.80(16) 6 5
O67A Na1 W3 149.1(17) . 5
O69A Na1 W3 82.8(15) . 5
O44 Na1 W3 113.7(4) . 5
O31 Na1 W3 30.2(3) 5 5
O20 Na1 W3 86.0(3) 6 5
O37 Na1 W3 70.8(3) 6 5
O59 Na1 W3 31.4(2) 5 5
W2 Na1 W3 61.80(16) 6 5
Mo2 Na1 W3 61.80(16) 6 5
Mo3 Na1 W3 0.000(19) 5 5
O67A Na1 Mo13 80.4(18) . 6
O69A Na1 Mo13 168.6(16) . 6
O44 Na1 Mo13 111.5(4) . 6
O31 Na1 Mo13 71.7(3) 5 6
O20 Na1 Mo13 29.4(2) 6 6
O37 Na1 Mo13 31.3(2) 6 6
O59 Na1 Mo13 84.6(3) 5 6
W2 Na1 Mo13 54.62(13) 6 6
Mo2 Na1 Mo13 54.62(13) 6 6
Mo3 Na1 Mo13 86.27(19) 5 6
W3 Na1 Mo13 86.27(19) 5 6

loop_
_geom_bond_atom_site_label_1
_geom_bond_atom_site_label_2
_geom_bond_distance
_geom_bond_site_symmetry_2
W1 O50 1.709(10) .
W1 O38 1.898(9) .
W1 O39 1.902(11) .
W1 O41 1.907(11) .
W1 O8 1.923(9) .
W1 O35 2.334(10) .
W2 O45 1.699(10) .
W2 O38 1.883(9) .
W2 O41 1.891(10) 2
W2 O20 1.937(10) .
W2 O31 1.954(10) 2
W2 O4 2.362(10) 2
W2 Na1 3.603(10) 6_556
W3 O56 1.765(11) .
W3 O8 1.909(9) .
W3 O31 1.911(11) .
W3 O59 1.925(11) .
W3 O3 1.926(11) .
W3 O74 2.380(10) .
W3 Na1 3.654(10) 5
W4 O95 1.714(11) .
W4 O97 1.883(12) .
W4 O25 1.903(11) .
W4 O98 1.908(10) .
W4 O96 1.939(11) .
W4 O77 2.350(9) .
W5 O29 1.684(11) .
W5 O76 1.874(12) .
W5 O98 1.893(10) .
W5 O91 1.923(11) .
W5 O27 1.952(10) .
W5 O73 2.357(11) .
W6 O26 1.731(12) .
W6 O23 1.876(11) .
W6 O13 1.892(10) .
W6 O97 1.903(12) .
W6 O6 1.940(10) .
W6 O28 2.356(10) .
W7 O64 1.723(12) .
W7 O86 1.874(10) .
W7 O13 1.895(10) .
W7 O76 1.918(11) .
W7 O30 1.963(11) .
W7 O60 2.365(11) .
W8 O81 1.726(11) .
W8 O46 1.893(10) .
W8 O12 1.897(10) .
W8 O49 1.903(11) .
W8 O10 1.964(10) .
W8 O75 2.332(11) .
W9 O32 1.706(12) .
W9 O14 1.877(10) .
W9 O90 1.913(11) .
W9 O91 1.913(11) .
W9 O18 1.968(10) .
W9 O73 2.348(11) .
W10 O48 1.683(12) .
W10 O89 1.872(11) .
W10 O90 1.875(10) .
W10 O12 1.902(10) .
W10 O88 1.930(11) .
W10 O57 2.337(11) .
W11 O47 1.695(11) .
W11 O46 1.894(10) .
W11 O14 1.908(11) .
W11 O25 1.931(11) .
W11 O78 1.937(11) .
W11 O77 2.355(10) .
W12 O82 1.705(10) .
W12 O6 1.889(10) .
W12 O19 1.906(12) .
W12 O52 1.906(11) .
W12 O96 1.906(11) .
W12 O58 2.367(9) .
W13 O11 1.707(11) .
W13 O17 1.852(9) .
W13 O20 1.887(10) .
W13 O65 1.918(10) .
W13 O37 1.972(10) .
W13 O4 2.339(10) 2
W13 Na1 3.697(9) 6_556
W14 O62 1.707(11) .
W14 O80 1.864(11) .
W14 O37 1.891(11) .
W14 O1 1.945(11) 2
W14 O59 1.962(10) 2
W14 O74 2.383(10) 2
W15 O40 1.674(12) .
W15 O16 1.883(10) .
W15 O39 1.917(11) .
W15 O17 1.936(9) .
W15 O9 1.966(9) .
W15 O35 2.358(10) .
W16 O55 1.678(12) .
W16 O65 1.873(10) 2
W16 O63 1.889(9) .
W16 O24 1.919(11) .
W16 O80 1.978(10) 2
W16 O43 2.353(10) .
W17 O44 1.732(11) .
W17 O10 1.881(10) .
W17 O68 1.902(11) .
W17 O78 1.916(11) .
W17 O52 1.933(10) .
W17 O58 2.384(10) .
W18 O2 1.679(12) .
W18 O22 1.865(11) .
W18 O9 1.878(10) .
W18 O1 1.903(11) .
W18 O3 1.966(10) .
W18 O74 2.385(11) .
W19 O15 1.711(11) .
W19 O24 1.889(11) .
W19 O63 1.897(9) 2
W19 O16 1.904(10) .
W19 O22 1.980(10) .
W19 O43 2.376(10) .
W20 O93 1.706(13) .
W20 O27 1.880(10) .
W20 O30 1.886(11) .
W20 O66 1.898(12) .
W20 O34 1.941(11) .
W20 O92 2.390(11) .
W21 O87 1.701(12) .
W21 O18 1.875(10) .
W21 O88 1.915(12) .
W21 O71 1.924(10) .
W21 O66 1.949(13) .
W21 O92 2.359(11) .
W22 O36 1.709(12) .
W22 O5 1.886(11) .
W22 O21 1.896(11) .
W22 O23 1.932(10) .
W22 O33 2.004(10) .
W22 O28 2.322(10) .
W23 O61 1.678(12) .
W23 O7 1.866(12) .
W23 O21 1.874(12) .
W23 O49 1.922(11) .
W23 O79 1.985(10) .
W23 O75 2.353(11) .
W24 O54 1.742(12) .
W24 O53 1.855(12) .
W24 O7 1.904(12) .
W24 O89 1.925(12) .
W24 O84 1.987(12) .
W24 O57 2.361(10) .
W25 O85 1.704(12) .
W25 O5 1.895(11) .
W25 O86 1.927(11) .
W25 O53 1.929(12) .
W25 O83 2.005(11) .
W25 O60 2.343(10) .
W26 O51 1.695(12) .
W26 O33 1.830(11) .
W26 O79 1.877(11) .
W26 O19 1.950(10) .
W26 O68 1.955(10) .
W26 O58 2.365(10) .
W27 O94 1.721(11) .
W27 O83 1.851(12) .
W27 O84 1.914(12) .
W27 O34 1.915(12) .
W27 O71 1.939(12) .
W27 O92 2.357(10) .
P1 O77 1.520(11) .
P1 O28 1.537(11) .
P1 O75 1.559(11) .
P1 O58 1.587(10) .
P2 O57 1.529(11) .
P2 O60 1.530(11) .
P2 O73 1.534(11) .
P2 O92 1.589(11) .
P3 O43 1.524(10) .
P3 O35 1.533(10) .
P3 O4 1.537(11) .
P3 O74 1.573(10) .
O1 Mo14 1.945(11) 2
O1 W14 1.945(11) 2
O4 Mo13 2.339(10) 2
O4 W13 2.339(10) 2
O4 W2 2.362(10) 2
O4 Mo2 2.362(10) 2
O20 Na1 2.711(13) 6_556
O31 Mo2 1.954(10) 2
O31 W2 1.954(10) 2
O31 Na1 2.641(14) 5
O37 Na1 2.721(13) 6_556
O41 Mo2 1.891(10) 2
O41 W2 1.891(10) 2
O44 Na1 2.482(15) .
O59 Mo14 1.962(10) 2
O59 W14 1.962(10) 2
O59 Na1 2.821(15) 5
O63 Mo19 1.897(9) 2
O63 W19 1.897(9) 2
O65 Mo16 1.873(10) 2
O65 W16 1.873(10) 2
O67A Na1 2.22(7) .
O67B OW16 1.46(11) 6
O69A Na1 2.40(8) .
O74 Mo14 2.383(10) 2
O74 W14 2.383(10) 2
O80 Mo16 1.978(10) 2
O80 W16 1.978(10) 2
OW2 OW20 0.80(6) .
OW4 OW21 1.42(8) .
OW16 O67B 1.46(11) 6_556
N1 C10 1.43(3) .
N1 C12 1.43(3) .
N1 C11 1.50(4) .
N1 C9 1.50(3) .
N2 C1 1.40(3) .
N2 C3 1.45(3) .
N2 C4 1.51(4) .
N2 C2 1.51(3) .
N3 C6 1.47(3) .
N3 C7 1.49(4) .
N3 C8 1.50(3) .
N3 C5 1.52(4) .
N4 C13 1.44(3) .
N4 C14 1.46(3) .
N4 C16 1.49(3) .
N4 C15 1.55(3) .
N5 C20 1.37(4) .
N5 C24 1.44(4) .
N5 C21 1.47(6) .
N5 C26 1.48(4) .
N6 C19 1.44(5) .
N6 C18 1.51(4) .
N6 C17 1.52(4) .
N6 C25 1.52(4) .
N7 C28 1.43(3) .
N7 C27 1.46(3) .
N7 C29 1.47(3) .
Na1 O31 2.641(14) 5
Na1 O20 2.711(13) 6
Na1 O37 2.721(13) 6
Na1 O59 2.821(15) 5
Na1 W2 3.603(10) 6
Na1 Mo2 3.603(10) 6
Na1 Mo3 3.654(10) 5
Na1 W3 3.654(10) 5
Na1 Mo13 3.697(9) 6
